data_7057340
loop_
_publ_author_name
'Zadesenets, Andrey V.'
'Filatov, Evgeniy Yu.'
'Plyusnin, Pavel E.'
'Asanova, Tatyana I.'
'Korolkov, Ilya V.'
'Baidina, Iraida A.'
'Shlyakhova, Elena V.'
'Asanov, Igor P.'
'Korenev, Sergey V.'

_publ_section_title
;
 Complex salts of Pd(ii) and Pt(ii) with Co(ii) and Ni(ii) aqua-cations as
 single-source precursors for bimetallic nanoalloys and mixed oxides
;
_journal_issue 11
_journal_name_full 'New Journal of Chemistry'
_journal_page_first 8843
_journal_paper_doi 10.1039/C8NJ00956B
_journal_volume 42
_journal_year 2018
_chemical_formula_moiety 'N4 O8 Pt, Co H12 O6, 2(H2 O)'
_chemical_formula_sum 'Co H16 N4 O16 Pt'
_chemical_formula_weight 582.16
_chemical_name_common 'cobalt(II) nitroplatinate octahydrate'
_chemical_name_systematic 'hexaaquacobalt(II) tetranitroplatinate(II) dihydrate'
_space_group_crystal_system triclinic
_space_group_IT_number 1
_space_group_name_Hall 'P 1'
_space_group_name_H-M_alt 'P 1'
_symmetry_space_group_name_Hall 'P 1'
_symmetry_space_group_name_H-M 'P 1'
_atom_sites_solution_hydrogens difmap
_audit_creation_method SHELXL-2016/4
_audit_update_record
;
2017-12-10 deposited with the CCDC.
2018-04-06 downloaded from the CCDC.
;
_cell_angle_alpha 110.076(3)
_cell_angle_beta 103.908(3)
_cell_angle_gamma 96.272(3)
_cell_formula_units_Z 1
_cell_length_a 5.9125(4)
_cell_length_b 7.8201(5)
_cell_length_c 8.7149(6)
_cell_measurement_reflns_used 4016
_cell_measurement_temperature 150(2)
_cell_measurement_theta_max 30.49
_cell_measurement_theta_min 2.61
_cell_volume 359.15(4)
_computing_structure_refinement 'SHELXL-2016/4 (Sheldrick, 2016)'
_diffrn_ambient_temperature 150(2)
_diffrn_measured_fraction_theta_full 0.921
_diffrn_measured_fraction_theta_max 0.766
_diffrn_measurement_device_type 'Bruker X8 Apex'
_diffrn_measurement_method '\f and \w scans'
_diffrn_radiation_type MoK\a
_diffrn_radiation_wavelength 0.71073
_diffrn_reflns_av_R_equivalents 0.0234
_diffrn_reflns_av_unetI/netI 0.0340
_diffrn_reflns_Laue_measured_fraction_full 0.921
_diffrn_reflns_Laue_measured_fraction_max 0.766
_diffrn_reflns_limit_h_max 8
_diffrn_reflns_limit_h_min -7
_diffrn_reflns_limit_k_max 11
_diffrn_reflns_limit_k_min -11
_diffrn_reflns_limit_l_max 11
_diffrn_reflns_limit_l_min -10
_diffrn_reflns_number 4016
_diffrn_reflns_point_group_measured_fraction_full 0.921
_diffrn_reflns_point_group_measured_fraction_max 0.766
_diffrn_reflns_theta_full 25.242
_diffrn_reflns_theta_max 30.489
_diffrn_reflns_theta_min 2.606
_diffrn_source 'fine-focus sealed tube'
_diffrn_standards_decay_% 0
_diffrn_standards_interval_time 1
_diffrn_standards_number 0
_exptl_absorpt_coefficient_mu 10.976
_exptl_absorpt_correction_type multi-scan
_exptl_crystal_colour ruby
_exptl_crystal_density_diffrn 2.692
_exptl_crystal_description prismatic
_exptl_crystal_F_000 277
_exptl_crystal_size_max 0.270
_exptl_crystal_size_mid 0.220
_exptl_crystal_size_min 0.070
_refine_diff_density_max 1.250
_refine_diff_density_min -1.534
_refine_diff_density_rms 0.144
_refine_ls_abs_structure_details
;
 Refined as an inversion twin.
;
_refine_ls_abs_structure_Flack 0.495(19)
_refine_ls_extinction_coef 0.0472(19)
_refine_ls_extinction_expression Fc^*^=kFc[1+0.001xFc^2^\l^3^/sin(2\q)]^-1/4^
_refine_ls_extinction_method 'SHELXL-2016/4 (Sheldrick 2016)'
_refine_ls_goodness_of_fit_ref 1.092
_refine_ls_hydrogen_treatment refxyz
_refine_ls_matrix_type full
_refine_ls_number_parameters 249
_refine_ls_number_reflns 2655
_refine_ls_number_restraints 93
_refine_ls_restrained_S_all 1.079
_refine_ls_R_factor_all 0.0162
_refine_ls_R_factor_gt 0.0162
_refine_ls_shift/su_max 1.300
_refine_ls_shift/su_mean 0.047
_refine_ls_structure_factor_coef Fsqd
_refine_ls_weighting_details 'w=1/[\s^2^(Fo^2^)+(0.0185P)^2^+0.4675P] where P=(Fo^2^+2Fc^2^)/3'
_refine_ls_weighting_scheme calc
_refine_ls_wR_factor_gt 0.0454
_refine_ls_wR_factor_ref 0.0454
_reflns_Friedel_coverage 1.000
_reflns_Friedel_fraction_full 0.921
_reflns_Friedel_fraction_max 0.766
_reflns_number_gt 2655
_reflns_number_total 2655
_reflns_threshold_expression 'I > 2\s(I)'
_cod_data_source_file c8nj00956b2.cif
_cod_data_source_block CoPt
_cod_depositor_comments 'Adding full bibliography for 7057339--7057343.cif.'
_cod_database_code 7057340
_shelx_shelxl_version_number 2016/4
_shelx_space_group_comment
;
The symmetry employed for this shelxl refinement is uniquely defined
by the following loop, which should always be used as a source of
symmetry information in preference to the above space-group names.
They are only intended as comments.
;
_shelx_estimated_absorpt_t_min 0.156
_shelx_estimated_absorpt_t_max 0.514

loop_
_space_group_symop_operation_xyz
'x, y, z'

loop_
_atom_site_label
_atom_site_type_symbol
_atom_site_fract_x
_atom_site_fract_y
_atom_site_fract_z
_atom_site_U_iso_or_equiv
_atom_site_adp_type
_atom_site_occupancy
_atom_site_site_symmetry_order
_atom_site_calc_flag
_atom_site_refinement_flags_posn
_atom_site_refinement_flags_adp
PT1 Pt 0.8320(6) 0.6858(4) 0.9557(5) 0.00869(9) Uani 1 1 d . .
CO1 Co 0.830(2) 1.1878(17) 0.4573(16) 0.0093(2) Uani 1 1 d . .
N1 N 0.491(3) 0.682(2) 0.826(3) 0.006(3) Uani 1 1 d . U
O11 O 0.353(4) 0.550(4) 0.707(4) 0.021(4) Uani 1 1 d . .
O12 O 0.442(3) 0.844(3) 0.883(3) 0.011(3) Uani 1 1 d . U
N2 N 0.936(3) 0.914(2) 0.903(2) 0.004(3) Uani 1 1 d . U
O21 O 1.059(4) 1.055(3) 1.016(3) 0.019(4) Uani 1 1 d . .
O22 O 0.883(4) 0.886(3) 0.748(3) 0.021(4) Uani 1 1 d . U
N3 N 1.159(4) 0.672(3) 1.067(2) 0.013(4) Uani 1 1 d . U
O31 O 1.260(3) 0.539(3) 1.039(3) 0.020(3) Uani 1 1 d . .
O32 O 1.288(4) 0.821(3) 1.192(3) 0.013(3) Uani 1 1 d . .
N4 N 0.717(4) 0.475(2) 1.012(3) 0.016(4) Uani 1 1 d . U
O41 O 0.632(4) 0.306(3) 0.899(3) 0.015(3) Uani 1 1 d . U
O42 O 0.753(3) 0.484(3) 1.163(3) 0.012(3) Uani 1 1 d . U
O1W O 0.538(3) 1.161(3) 0.554(3) 0.013(4) Uani 1 1 d D .
O2W O 1.042(4) 1.213(3) 0.691(3) 0.014(4) Uani 1 1 d D .
O3W O 1.135(3) 1.221(3) 0.374(3) 0.012(3) Uani 1 1 d D U
O4W O 0.598(4) 1.159(3) 0.216(3) 0.014(4) Uani 1 1 d D U
O5W O 0.843(4) 1.466(3) 0.521(3) 0.020(4) Uani 1 1 d D .
O6W O 0.821(4) 0.902(3) 0.369(3) 0.016(4) Uani 1 1 d D U
O7W O 0.254(2) 0.842(2) 0.539(2) 0.012(4) Uani 1 1 d D .
O8W O 0.405(3) 0.529(3) 0.377(3) 0.028(5) Uani 1 1 d D .
H1A H 0.417(14) 1.186(16) 0.488(11) 0.033 Uiso 1 1 d D U
H1B H 0.54(2) 1.239(16) 0.657(7) 0.033 Uiso 1 1 d D U
H2A H 1.06(2) 1.113(8) 0.715(14) 0.033 Uiso 1 1 d D U
H2B H 1.129(18) 1.307(11) 0.790(10) 0.033 Uiso 1 1 d D U
H3A H 1.07(2) 1.146(15) 0.264(6) 0.033 Uiso 1 1 d D U
H3B H 1.20(2) 1.321(12) 0.376(13) 0.033 Uiso 1 1 d D U
H4A H 0.65(3) 1.237(11) 0.173(14) 0.033 Uiso 1 1 d D U
H4B H 0.56(2) 1.047(8) 0.127(10) 0.033 Uiso 1 1 d D U
H5A H 0.711(17) 1.51(2) 0.502(15) 0.033 Uiso 1 1 d D U
H5B H 0.933(18) 1.555(13) 0.619(9) 0.033 Uiso 1 1 d D U
H6A H 0.943(19) 0.88(2) 0.433(15) 0.033 Uiso 1 1 d D U
H6B H 0.703(17) 0.83(2) 0.348(16) 0.033 Uiso 1 1 d D U
H7A H 0.28(3) 0.837(17) 0.642(7) 0.033 Uiso 1 1 d D U
H7B H 0.35(2) 0.919(18) 0.538(15) 0.033 Uiso 1 1 d D U
H8A H 0.39(3) 0.493(16) 0.266(5) 0.033 Uiso 1 1 d D U
H8B H 0.36(2) 0.620(15) 0.413(12) 0.033 Uiso 1 1 d D U

loop_
_atom_site_aniso_label
_atom_site_aniso_U_11
_atom_site_aniso_U_22
_atom_site_aniso_U_33
_atom_site_aniso_U_23
_atom_site_aniso_U_13
_atom_site_aniso_U_12
PT1 0.00912(12) 0.00909(11) 0.00857(14) 0.00474(9) 0.00245(8) 0.00068(7)
CO1 0.0084(4) 0.0102(4) 0.0099(4) 0.0049(4) 0.0021(3) 0.0015(3)
N1 0.006(3) 0.007(3) 0.006(3) 0.0028(17) 0.0019(15) 0.0005(14)
O11 0.017(7) 0.021(7) 0.019(8) 0.010(6) -0.005(6) 0.002(5)
O12 0.002(4) 0.014(4) 0.012(4) 0.001(3) 0.000(3) 0.002(3)
N2 0.005(3) 0.004(3) 0.004(3) 0.0022(16) 0.0017(14) 0.0002(13)
O21 0.018(5) 0.017(5) 0.023(7) 0.013(4) 0.002(4) 0.006(4)
O22 0.025(6) 0.022(5) 0.017(5) 0.009(4) 0.009(4) 0.001(4)
N3 0.012(5) 0.016(6) 0.010(6) 0.005(4) 0.002(4) -0.002(3)
O31 0.016(7) 0.022(6) 0.028(7) 0.015(6) 0.008(6) 0.007(5)
O32 0.004(4) 0.016(7) 0.011(6) 0.004(5) -0.006(4) -0.006(4)
N4 0.022(5) 0.012(5) 0.018(5) 0.005(4) 0.009(3) 0.009(3)
O41 0.022(5) 0.008(4) 0.010(5) 0.002(3) 0.003(4) -0.002(4)
O42 0.014(4) 0.016(4) 0.005(4) 0.006(3) -0.001(3) -0.003(3)
O1W 0.015(5) 0.013(5) 0.007(6) 0.005(5) -0.001(4) -0.008(4)
O2W 0.010(4) 0.013(6) 0.015(7) 0.005(5) 0.001(4) -0.005(4)
O3W 0.010(5) 0.016(5) 0.010(5) 0.002(4) 0.006(4) 0.009(4)
O4W 0.020(6) 0.014(5) 0.010(6) 0.009(4) 0.000(4) 0.004(4)
O5W 0.027(7) 0.010(5) 0.016(6) 0.003(4) -0.001(5) -0.001(4)
O6W 0.011(5) 0.013(5) 0.021(6) 0.003(4) 0.005(4) 0.004(4)
O7W 0.006(4) 0.007(5) 0.016(8) -0.002(5) 0.002(5) -0.001(5)
O8W 0.051(9) 0.033(9) 0.021(9) 0.024(7) 0.022(7) 0.025(8)

loop_
_atom_type_symbol
_atom_type_description
_atom_type_scat_dispersion_real
_atom_type_scat_dispersion_imag
_atom_type_scat_source
N N 0.0061 0.0033 'International Tables Vol C Tables 4.2.6.8 and 6.1.1.4'
H H 0.0000 0.0000 'International Tables Vol C Tables 4.2.6.8 and 6.1.1.4'
O O 0.0106 0.0060 'International Tables Vol C Tables 4.2.6.8 and 6.1.1.4'
Co Co 0.3494 0.9721 'International Tables Vol C Tables 4.2.6.8 and 6.1.1.4'
Pt Pt -1.7033 8.3905 'International Tables Vol C Tables 4.2.6.8 and 6.1.1.4'

loop_
_geom_angle_atom_site_label_1
_geom_angle_atom_site_label_2
_geom_angle_atom_site_label_3
_geom_angle
N4 PT1 N3 87.3(8)
N4 PT1 N1 91.2(8)
N3 PT1 N1 175.9(11)
N4 PT1 N2 176.4(10)
N3 PT1 N2 95.0(8)
N1 PT1 N2 86.8(7)
O5W CO1 O2W 95.4(11)
O5W CO1 O6W 174.5(15)
O2W CO1 O6W 88.5(10)
O5W CO1 O1W 91.1(10)
O2W CO1 O1W 86.6(10)
O6W CO1 O1W 93.0(9)
O5W CO1 O3W 88.2(10)
O2W CO1 O3W 90.6(10)
O6W CO1 O3W 87.9(10)
O1W CO1 O3W 177.0(14)
O5W CO1 O4W 84.9(10)
O2W CO1 O4W 178.0(15)
O6W CO1 O4W 91.3(11)
O1W CO1 O4W 91.4(10)
O3W CO1 O4W 91.4(10)
O11 N1 O12 123(2)
O11 N1 PT1 126.6(19)
O12 N1 PT1 110.5(14)
O21 N2 O22 125(2)
O21 N2 PT1 120.4(17)
O22 N2 PT1 114.5(16)
O31 N3 O32 114(2)
O31 N3 PT1 129.8(16)
O32 N3 PT1 116.6(18)
O42 N4 O41 113(2)
O42 N4 PT1 123.1(16)
O41 N4 PT1 123.1(19)
CO1 O1W H1A 107(7)
CO1 O1W H1B 120(9)
H1A O1W H1B 102(4)
CO1 O2W H2A 120(7)
CO1 O2W H2B 136(7)
H2A O2W H2B 104(4)
CO1 O3W H3A 98(9)
CO1 O3W H3B 122(9)
H3A O3W H3B 107(9)
CO1 O4W H4A 114(9)
CO1 O4W H4B 119(7)
H4A O4W H4B 104(4)
CO1 O5W H5A 121(10)
CO1 O5W H5B 125(8)
H5A O5W H5B 101(4)
CO1 O6W H6A 112(10)
CO1 O6W H6B 122(10)
H6A O6W H6B 109(10)
H7A O7W H7B 112(10)
H8A O8W H8B 113(10)

loop_
_geom_bond_atom_site_label_1
_geom_bond_atom_site_label_2
_geom_bond_distance
PT1 N4 1.98(2)
PT1 N3 1.98(2)
PT1 N1 2.052(19)
PT1 N2 2.057(16)
CO1 O5W 2.04(3)
CO1 O2W 2.05(3)
CO1 O6W 2.09(3)
CO1 O1W 2.11(2)
CO1 O3W 2.13(2)
CO1 O4W 2.14(2)
N1 O11 1.22(3)
N1 O12 1.29(3)
N2 O21 1.20(3)
N2 O22 1.24(3)
N3 O31 1.24(3)
N3 O32 1.29(3)
N4 O42 1.25(3)
N4 O41 1.30(3)
O1W H1A 0.89(3)
O1W H1B 0.89(3)
O2W H2A 0.89(3)
O2W H2B 0.90(3)
O3W H3A 0.888(19)
O3W H3B 0.82(10)
O4W H4A 0.88(3)
O4W H4B 0.91(3)
O5W H5A 0.89(3)
O5W H5B 0.89(3)
O6W H6A 0.888(19)
O6W H6B 0.80(11)
O7W H7A 0.887(19)
O7W H7B 0.78(10)
O8W H8A 0.890(19)
O8W H8B 0.77(10)
